data_2235033
loop_
_publ_author_name
'Shafiq, Muhammad'
'Tahir, M. Nawaz'
'Khan, Islam Ullah'
'Ahmad, Saeed'

_publ_section_title
;
 <i>rac</i>-(3<i>S</i>,4<i>Z</i>)-3-Chloro-4-[2-(3-fluorobenzylidene)hydrazinylidene]-1-methyl-3,4-dihydro-1<i>H</i>-2\l^6^,1-benzothiazine-2,2-dione
;
_journal_coeditor_code HB6778
_journal_issue 6
_journal_name_full 'Acta Crystallographica Section E'
_journal_page_first o1787
_journal_paper_doi 10.1107/S1600536812021654
_journal_volume 68
_journal_year 2012
_chemical_formula_iupac 'C16 H13 Cl F N3 O2 S'
_chemical_formula_moiety 'C16 H13 Cl F N3 O2 S'
_chemical_formula_sum 'C16 H13 Cl F N3 O2 S'
_chemical_formula_weight 365.80
_chemical_name_systematic
;
<i>rac</i>-(3<i>S</i>,4<i>Z</i>)-3-Chloro-4-[2-(3-
fluorobenzylidene)hydrazinylidene]-
3-chloro-1-methyl-3,4-dihydro-1<i>H</i>-2\l^6^,1-benzothiazine-2,2-dione
;
_space_group_IT_number 2
_symmetry_cell_setting triclinic
_symmetry_space_group_name_Hall '-P 1'
_symmetry_space_group_name_H-M 'P -1'
_atom_sites_solution_hydrogens geom
_atom_sites_solution_primary direct
_atom_sites_solution_secondary difmap
_audit_creation_method SHELXL-97
_cell_angle_alpha 98.184(3)
_cell_angle_beta 90.510(2)
_cell_angle_gamma 98.389(3)
_cell_formula_units_Z 2
_cell_length_a 7.0072(3)
_cell_length_b 8.9402(4)
_cell_length_c 13.3438(6)
_cell_measurement_reflns_used 1744
_cell_measurement_temperature 296(2)
_cell_measurement_theta_max 25.25
_cell_measurement_theta_min 2.33
_cell_volume 818.19(6)
_computing_cell_refinement 'SAINT (Bruker, 2009)'
_computing_data_collection 'APEX2 (Bruker, 2009)'
_computing_data_reduction 'SAINT (Bruker, 2009)'
_computing_molecular_graphics 'ORTEP-3 for Windows (Farrugia, 1997) and PLATON (Spek, 2009)'
_computing_publication_material
;
WinGX (Farrugia, 1999) and PLATON (Spek, 2009)
;
_computing_structure_refinement 'SHELXL97 (Sheldrick, 2008)'
_computing_structure_solution 'SHELXS97 (Sheldrick, 2008)'
_diffrn_ambient_temperature 296(2)
_diffrn_detector_area_resol_mean 8.10
_diffrn_measured_fraction_theta_full 0.993
_diffrn_measured_fraction_theta_max 0.993
_diffrn_measurement_device_type 'Bruker Kappa APEXII CCD'
_diffrn_measurement_method \w
_diffrn_radiation_monochromator graphite
_diffrn_radiation_source 'fine-focus sealed tube'
_diffrn_radiation_type MoK\a
_diffrn_radiation_wavelength 0.71073
_diffrn_reflns_av_R_equivalents 0.0654
_diffrn_reflns_av_sigmaI/netI 0.0778
_diffrn_reflns_limit_h_max 8
_diffrn_reflns_limit_h_min -8
_diffrn_reflns_limit_k_max 10
_diffrn_reflns_limit_k_min -10
_diffrn_reflns_limit_l_max 16
_diffrn_reflns_limit_l_min -16
_diffrn_reflns_number 11874
_diffrn_reflns_theta_full 25.25
_diffrn_reflns_theta_max 25.25
_diffrn_reflns_theta_min 2.33
_diffrn_standards_number 0
_exptl_absorpt_coefficient_mu 0.386
_exptl_absorpt_correction_T_max 0.960
_exptl_absorpt_correction_T_min 0.930
_exptl_absorpt_correction_type multi-scan
_exptl_absorpt_process_details '(SADABS; Bruker, 2005)'
_exptl_crystal_colour yellow
_exptl_crystal_density_diffrn 1.485
_exptl_crystal_density_method 'not measured'
_exptl_crystal_description needle
_exptl_crystal_F_000 376
_exptl_crystal_size_max 0.26
_exptl_crystal_size_mid 0.18
_exptl_crystal_size_min 0.12
_refine_diff_density_max 0.331
_refine_diff_density_min -0.315
_refine_ls_goodness_of_fit_ref 1.001
_refine_ls_hydrogen_treatment constr
_refine_ls_matrix_type full
_refine_ls_number_parameters 218
_refine_ls_number_reflns 2941
_refine_ls_number_restraints 0
_refine_ls_restrained_S_all 1.001
_refine_ls_R_factor_all 0.1012
_refine_ls_R_factor_gt 0.0501
_refine_ls_shift/su_max 0.000
_refine_ls_shift/su_mean 0.000
_refine_ls_structure_factor_coef Fsqd
_refine_ls_weighting_details 'calc w=1/[\s^2^(Fo^2^)+(0.0478P)^2^+0.0889P] where P=(Fo^2^+2Fc^2^)/3'
_refine_ls_weighting_scheme calc
_refine_ls_wR_factor_gt 0.0998
_refine_ls_wR_factor_ref 0.1201
_reflns_number_gt 1744
_reflns_number_total 2941
_reflns_threshold_expression I>2\s(I)
_cod_data_source_file hb6778.cif
_cod_data_source_block I
_cod_database_code 2235033
_cod_database_fobs_code 2235033

loop_
_symmetry_equiv_pos_site_id
_symmetry_equiv_pos_as_xyz
1 x,y,z
2 -x,-y,-z

loop_
_atom_site_aniso_label
_atom_site_aniso_U_11
_atom_site_aniso_U_22
_atom_site_aniso_U_33
_atom_site_aniso_U_12
_atom_site_aniso_U_13
_atom_site_aniso_U_23
Cl1 0.0468(6) 0.0544(6) 0.0638(7) 0.0169(5) 0.0014(5) 0.0171(5)
S1 0.0479(6) 0.0375(6) 0.0431(6) 0.0047(4) 0.0054(4) 0.0072(4)
F1 0.118(2) 0.096(2) 0.0487(17) 0.0188(16) 0.0047(15) -0.0117(13)
O1 0.0366(14) 0.0522(16) 0.0688(18) 0.0026(12) 0.0021(13) 0.0062(14)
O2 0.0778(19) 0.0452(16) 0.0494(17) 0.0094(13) 0.0105(14) 0.0197(13)
N1 0.0589(19) 0.0380(18) 0.0290(17) 0.0038(14) -0.0007(14) 0.0021(14)
N2 0.062(2) 0.0408(19) 0.0339(19) 0.0118(15) -0.0019(15) -0.0016(14)
N3 0.070(2) 0.0406(19) 0.0321(19) 0.0104(16) -0.0009(16) -0.0043(14)
C1 0.0342(19) 0.031(2) 0.035(2) 0.0057(15) -0.0041(16) 0.0025(16)
C2 0.049(2) 0.044(2) 0.042(2) 0.0071(18) -0.0016(18) 0.0060(19)
C3 0.059(3) 0.038(2) 0.059(3) 0.0051(19) -0.007(2) 0.014(2)
C4 0.064(3) 0.032(2) 0.059(3) 0.0044(19) -0.007(2) 0.004(2)
C5 0.057(2) 0.044(2) 0.040(2) 0.0084(19) 0.0006(19) -0.0031(19)
C6 0.038(2) 0.036(2) 0.035(2) 0.0062(16) -0.0027(16) 0.0032(17)
C7 0.040(2) 0.034(2) 0.034(2) 0.0038(16) 0.0010(16) -0.0024(16)
C8 0.0325(19) 0.035(2) 0.036(2) 0.0037(15) -0.0034(16) 0.0025(16)
C9 0.048(2) 0.047(2) 0.043(3) 0.0120(18) 0.0026(19) 0.0019(19)
C10 0.041(2) 0.046(2) 0.032(2) 0.0069(17) 0.0038(16) -0.0009(18)
C11 0.049(2) 0.047(2) 0.036(2) 0.0043(18) 0.0045(18) 0.0031(18)
C12 0.054(2) 0.066(3) 0.027(2) 0.006(2) 0.0025(18) -0.010(2)
C13 0.055(3) 0.042(2) 0.065(3) 0.007(2) 0.006(2) -0.008(2)
C14 0.071(3) 0.056(3) 0.056(3) 0.007(2) 0.003(2) 0.005(2)
C15 0.062(3) 0.053(3) 0.039(2) 0.006(2) 0.0028(19) 0.002(2)
C16 0.123(4) 0.056(3) 0.039(3) 0.002(3) -0.016(3) 0.008(2)

loop_
_atom_site_type_symbol
_atom_site_label
_atom_site_fract_x
_atom_site_fract_y
_atom_site_fract_z
_atom_site_U_iso_or_equiv
_atom_site_thermal_displace_type
_atom_site_occupancy
_atom_site_disorder_group
Cl Cl1 0.49246(13) 0.08066(10) 0.23725(7) 0.0532(4) Uani 1.000 -16
S S1 0.86510(13) 0.02559(10) 0.15593(7) 0.0428(3) Uani 1.000 -16
F F1 0.8027(4) 0.4684(3) 0.88468(18) 0.0894(11) Uani 1.000 -16
O O1 1.0538(3) 0.0163(3) 0.19335(18) 0.0532(9) Uani 1.000 -16
O O2 0.8416(4) 0.1283(3) 0.08580(18) 0.0561(10) Uani 1.000 -16
N N1 0.7533(4) -0.1425(3) 0.1110(2) 0.0426(10) Uani 1.000 -16
N N2 0.7629(4) -0.0292(3) 0.4293(2) 0.0459(11) Uani 1.000 -16
N N3 0.7744(4) 0.1263(3) 0.4676(2) 0.0483(11) Uani 1.000 -16
C C1 0.7272(4) -0.2167(3) 0.2815(3) 0.0336(11) Uani 1.000 -16
C C2 0.7020(5) -0.3359(4) 0.3404(3) 0.0450(12) Uani 1.000 -16
C C3 0.6839(5) -0.4857(4) 0.2968(3) 0.0516(16) Uani 1.000 -16
C C4 0.6917(5) -0.5215(4) 0.1934(3) 0.0523(16) Uani 1.000 -16
C C5 0.7157(5) -0.4082(4) 0.1340(3) 0.0478(12) Uani 1.000 -16
C C6 0.7322(4) -0.2558(4) 0.1761(3) 0.0365(12) Uani 1.000 -16
C C7 0.7362(4) 0.0683(4) 0.2675(2) 0.0369(12) Uani 1.000 -16
C C8 0.7431(4) -0.0574(3) 0.3326(3) 0.0349(11) Uani 1.000 -16
C C9 0.7800(5) 0.1472(4) 0.5641(3) 0.0460(14) Uani 1.000 -16
C C10 0.7926(5) 0.2996(4) 0.6232(3) 0.0403(12) Uani 1.000 -16
C C11 0.7939(5) 0.3134(4) 0.7280(3) 0.0446(12) Uani 1.000 -16
C C12 0.8044(5) 0.4569(5) 0.7816(3) 0.0509(14) Uani 1.000 -16
C C13 0.8143(5) 0.5861(4) 0.7388(3) 0.0555(16) Uani 1.000 -16
C C14 0.8139(6) 0.5733(5) 0.6347(3) 0.0616(17) Uani 1.000 -16
C C15 0.8029(5) 0.4312(4) 0.5773(3) 0.0520(16) Uani 1.000 -16
C C16 0.6640(7) -0.1733(4) 0.0094(3) 0.0738(19) Uani 1.000 -16
H H2 0.69751 -0.31273 0.41045 0.0537 Uiso 1.000 -16
H H3 0.66630 -0.56307 0.33701 0.0617 Uiso 1.000 -16
H H4 0.68056 -0.62314 0.16378 0.0630 Uiso 1.000 -16
H H5 0.72107 -0.43369 0.06412 0.0575 Uiso 1.000 -16
H H7 0.79712 0.16603 0.30513 0.0445 Uiso 1.000 -16
H H9 0.77593 0.06299 0.59809 0.0550 Uiso 1.000 -16
H H11 0.78773 0.22787 0.76088 0.0531 Uiso 1.000 -16
H H13 0.82112 0.68101 0.77869 0.0670 Uiso 1.000 -16
H H14 0.82110 0.66031 0.60328 0.0737 Uiso 1.000 -16
H H15 0.80241 0.42290 0.50700 0.0627 Uiso 1.000 -16
H H16A 0.73119 -0.24304 -0.03305 0.1104 Uiso 1.000 -16
H H16B 0.67065 -0.07948 -0.01841 0.1104 Uiso 1.000 -16
H H16C 0.53138 -0.21768 0.01300 0.1104 Uiso 1.000 -16

loop_
_atom_type_symbol
_atom_type_description
_atom_type_scat_dispersion_real
_atom_type_scat_dispersion_imag
_atom_type_scat_source
C C 0.0033 0.0016 'International Tables Vol C Tables 4.2.6.8 and 6.1.1.4'
H H 0.0000 0.0000 'International Tables Vol C Tables 4.2.6.8 and 6.1.1.4'
N N 0.0061 0.0033 'International Tables Vol C Tables 4.2.6.8 and 6.1.1.4'
O O 0.0106 0.0060 'International Tables Vol C Tables 4.2.6.8 and 6.1.1.4'
F F 0.0171 0.0103 'International Tables Vol C Tables 4.2.6.8 and 6.1.1.4'
S S 0.1246 0.1234 'International Tables Vol C Tables 4.2.6.8 and 6.1.1.4'
Cl Cl 0.1484 0.1585 'International Tables Vol C Tables 4.2.6.8 and 6.1.1.4'

loop_
_geom_angle_atom_site_label_1
_geom_angle_atom_site_label_2
_geom_angle_atom_site_label_3
_geom_angle
_geom_angle_publ_flag
O1 S1 O2 119.60(17) no
O1 S1 N1 110.77(16) no
O1 S1 C7 103.50(14) no
O2 S1 N1 108.96(15) no
O2 S1 C7 111.18(16) no
N1 S1 C7 101.18(15) no
S1 N1 C6 117.9(2) no
S1 N1 C16 121.1(2) no
C6 N1 C16 120.9(3) no
N3 N2 C8 113.5(3) no
N2 N3 C9 111.1(3) no
C2 C1 C6 117.8(3) no
C2 C1 C8 118.9(3) no
C6 C1 C8 123.2(3) no
C1 C2 C3 121.3(4) no
C2 C3 C4 119.9(3) no
C3 C4 C5 120.2(3) no
C4 C5 C6 121.1(4) no
N1 C6 C1 121.4(3) no
N1 C6 C5 118.9(3) no
C1 C6 C5 119.7(3) no
Cl1 C7 S1 110.70(15) no
Cl1 C7 C8 109.6(2) no
S1 C7 C8 108.8(2) no
N2 C8 C1 119.6(3) no
N2 C8 C7 122.2(3) no
C1 C8 C7 118.2(3) no
N3 C9 C10 122.1(3) no
C9 C10 C11 118.9(3) no
C9 C10 C15 122.0(4) no
C11 C10 C15 119.0(3) no
C10 C11 C12 117.9(3) no
F1 C12 C11 117.2(4) no
F1 C12 C13 118.7(4) no
C11 C12 C13 124.2(4) no
C12 C13 C14 118.3(4) no
C13 C14 C15 119.8(4) no
C10 C15 C14 120.9(4) no
C1 C2 H2 119.00 no
C3 C2 H2 119.00 no
C2 C3 H3 120.00 no
C4 C3 H3 120.00 no
C3 C4 H4 120.00 no
C5 C4 H4 120.00 no
C4 C5 H5 119.00 no
C6 C5 H5 119.00 no
Cl1 C7 H7 109.00 no
S1 C7 H7 109.00 no
C8 C7 H7 109.00 no
N3 C9 H9 119.00 no
C10 C9 H9 119.00 no
C10 C11 H11 121.00 no
C12 C11 H11 121.00 no
C12 C13 H13 121.00 no
C14 C13 H13 121.00 no
C13 C14 H14 120.00 no
C15 C14 H14 120.00 no
C10 C15 H15 120.00 no
C14 C15 H15 120.00 no
N1 C16 H16A 109.00 no
N1 C16 H16B 109.00 no
N1 C16 H16C 109.00 no
H16A C16 H16B 110.00 no
H16A C16 H16C 109.00 no
H16B C16 H16C 109.00 no

loop_
_geom_bond_atom_site_label_1
_geom_bond_atom_site_label_2
_geom_bond_distance
_geom_bond_publ_flag
Cl1 C7 1.774(3) no
S1 O1 1.427(2) no
S1 O2 1.426(3) no
S1 N1 1.620(3) no
S1 C7 1.772(3) no
F1 C12 1.365(5) no
N1 C6 1.418(5) no
N1 C16 1.461(5) no
N2 N3 1.402(4) no
N2 C8 1.281(5) no
N3 C9 1.274(5) no
C1 C2 1.404(5) no
C1 C6 1.402(6) no
C1 C8 1.477(4) no
C2 C3 1.370(5) no
C3 C4 1.375(6) no
C4 C5 1.365(5) no
C5 C6 1.386(5) no
C7 C8 1.521(5) no
C9 C10 1.464(5) no
C10 C11 1.386(6) no
C10 C15 1.395(5) no
C11 C12 1.369(6) no
C12 C13 1.353(6) no
C13 C14 1.377(6) no
C14 C15 1.378(6) no
C2 H2 0.9300 no
C3 H3 0.9300 no
C4 H4 0.9300 no
C5 H5 0.9300 no
C7 H7 0.9800 no
C9 H9 0.9300 no
C11 H11 0.9300 no
C13 H13 0.9300 no
C14 H14 0.9300 no
C15 H15 0.9300 no
C16 H16A 0.9600 no
C16 H16B 0.9600 no
C16 H16C 0.9600 no

loop_
_geom_hbond_atom_site_label_D
_geom_hbond_atom_site_label_H
_geom_hbond_atom_site_label_A
_geom_hbond_site_symmetry_A
_geom_hbond_distance_DH
_geom_hbond_distance_HA
_geom_hbond_distance_DA
_geom_hbond_angle_DHA
_geom_hbond_publ_flag
C5 H5 F1 1_544 0.93 2.53 3.442(5) 167 yes

loop_
_geom_torsion_atom_site_label_1
_geom_torsion_atom_site_label_2
_geom_torsion_atom_site_label_3
_geom_torsion_atom_site_label_4
_geom_torsion
_geom_torsion_publ_flag
O1 S1 N1 C6 56.5(3) no
O2 S1 N1 C6 -170.0(2) no
C7 S1 N1 C6 -52.8(3) no
O1 S1 N1 C16 -128.2(3) no
O2 S1 N1 C16 5.4(3) no
C7 S1 N1 C16 122.6(3) no
N1 S1 C7 Cl1 -63.9(2) no
O1 S1 C7 C8 -58.3(2) no
O2 S1 C7 C8 172.1(2) no
N1 S1 C7 C8 56.5(2) no
O1 S1 C7 Cl1 -178.68(18) no
O2 S1 C7 Cl1 51.7(2) no
C16 N1 C6 C5 31.8(5) no
S1 N1 C6 C5 -152.9(3) no
S1 N1 C6 C1 27.3(4) no
C16 N1 C6 C1 -148.0(3) no
C8 N2 N3 C9 175.3(3) no
N3 N2 C8 C1 -179.5(3) no
N3 N2 C8 C7 0.9(4) no
N2 N3 C9 C10 179.9(3) no
C2 C1 C6 N1 178.7(3) no
C2 C1 C6 C5 -1.1(4) no
C8 C1 C6 N1 0.0(4) no
C8 C1 C6 C5 -179.8(3) no
C6 C1 C8 C7 8.9(4) no
C2 C1 C8 N2 10.5(4) no
C2 C1 C8 C7 -169.8(3) no
C8 C1 C2 C3 179.1(3) no
C6 C1 C2 C3 0.4(5) no
C6 C1 C8 N2 -170.9(3) no
C1 C2 C3 C4 0.5(5) no
C2 C3 C4 C5 -0.6(5) no
C3 C4 C5 C6 -0.1(5) no
C4 C5 C6 N1 -178.8(3) no
C4 C5 C6 C1 1.0(5) no
Cl1 C7 C8 N2 -97.9(3) no
Cl1 C7 C8 C1 82.4(3) no
S1 C7 C8 N2 141.0(3) no
S1 C7 C8 C1 -38.7(3) no
N3 C9 C10 C11 178.6(3) no
N3 C9 C10 C15 -1.2(5) no
C9 C10 C11 C12 -179.6(3) no
C15 C10 C11 C12 0.3(5) no
C9 C10 C15 C14 179.7(4) no
C11 C10 C15 C14 -0.1(5) no
C10 C11 C12 F1 179.1(3) no
C10 C11 C12 C13 -0.3(6) no
F1 C12 C13 C14 -179.3(3) no
C11 C12 C13 C14 0.0(6) no
C12 C13 C14 C15 0.2(6) no
C13 C14 C15 C10 -0.2(6) no
